data_4340127
loop_
_publ_author_name
'Kratsch, Jochen'
'Beele, Bj\"orn B'
'Koke, Carsten'
'Denecke, Melissa A.'
'Geist, Andreas'
'Panak, Petra J.'
'Roesky, Peter W.'

_publ_section_title
;
 6-(Tetrazol-5-yl)-2,2'-bipyridine: A Highly Selective Ligand for the
 Separation of Lanthanides(III) and Actinides(III).
;
_journal_issue 17
_journal_name_full 'Inorganic chemistry'
_journal_page_first 8949
_journal_page_last 8958
_journal_paper_doi 10.1021/ic5007549
_journal_volume 53
_journal_year 2014
_chemical_formula_moiety 'C23 H19 N12 O4 Sm, 2(C3 H7 N O)'
_chemical_formula_sum 'C29 H33 N14 O6 Sm'
_chemical_formula_weight 824.04
_chemical_name_systematic
; 
 ? 
;
_space_group_IT_number 2
_symmetry_cell_setting triclinic
_symmetry_space_group_name_Hall '-P 1'
_symmetry_space_group_name_H-M 'P -1'
_atom_sites_solution_hydrogens geom
_atom_sites_solution_primary direct
_atom_sites_solution_secondary difmap
_audit_creation_method SHELXL-97
_cell_angle_alpha 73.41(3)
_cell_angle_beta 84.43(3)
_cell_angle_gamma 69.86(3)
_cell_formula_units_Z 2
_cell_length_a 11.681(2)
_cell_length_b 12.438(3)
_cell_length_c 12.515(3)
_cell_measurement_reflns_used 47072
_cell_measurement_temperature 100(2)
_cell_measurement_theta_max 31.53
_cell_measurement_theta_min 1.70
_cell_volume 1636.0(7)
_computing_cell_refinement 'STOE X-AREA'
_computing_data_collection 'STOE X-AREA'
_computing_data_reduction 'STOE X-RED'
_computing_molecular_graphics 'Diamond 3.2g'
_computing_publication_material 'Olex2, Microsoft Word'
_computing_structure_refinement 'SHELXL-97 (Sheldrick, 1997)'
_computing_structure_solution 'SHELXS-97 (Sheldrick, 1990)'
_diffrn_ambient_temperature 100(2)
_diffrn_detector_area_resol_mean 5.81
_diffrn_measured_fraction_theta_full 0.999
_diffrn_measured_fraction_theta_max 0.999
_diffrn_measurement_device_type 'STOE StadiVari'
_diffrn_measurement_method 'rotation method'
_diffrn_radiation_monochromator graphite
_diffrn_radiation_source 'fine-focus sealed tube'
_diffrn_radiation_type MoK\a
_diffrn_radiation_wavelength 0.71073
_diffrn_reflns_av_R_equivalents 0.0535
_diffrn_reflns_av_sigmaI/netI 0.0310
_diffrn_reflns_limit_h_max 14
_diffrn_reflns_limit_h_min -14
_diffrn_reflns_limit_k_max 14
_diffrn_reflns_limit_k_min -14
_diffrn_reflns_limit_l_max 15
_diffrn_reflns_limit_l_min -15
_diffrn_reflns_number 27763
_diffrn_reflns_theta_full 25.25
_diffrn_reflns_theta_max 25.25
_diffrn_reflns_theta_min 1.70
_exptl_absorpt_coefficient_mu 1.861
_exptl_absorpt_correction_T_max 0.9432
_exptl_absorpt_correction_T_min 0.7820
_exptl_absorpt_correction_type integration
_exptl_absorpt_process_details 'STOE X-RED & X-SHAPE'
_exptl_crystal_colour colorless
_exptl_crystal_density_diffrn 1.673
_exptl_crystal_density_method 'not measured'
_exptl_crystal_description needle
_exptl_crystal_F_000 830
_exptl_crystal_size_max 0.369
_exptl_crystal_size_mid 0.212
_exptl_crystal_size_min 0.071
_refine_diff_density_max 1.209
_refine_diff_density_min -0.595
_refine_diff_density_rms 0.080
_refine_ls_extinction_method none
_refine_ls_goodness_of_fit_ref 1.017
_refine_ls_hydrogen_treatment mixed
_refine_ls_matrix_type full
_refine_ls_number_parameters 471
_refine_ls_number_reflns 5911
_refine_ls_number_restraints 0
_refine_ls_restrained_S_all 1.017
_refine_ls_R_factor_all 0.0233
_refine_ls_R_factor_gt 0.0209
_refine_ls_shift/su_max 0.061
_refine_ls_shift/su_mean 0.002
_refine_ls_structure_factor_coef Fsqd
_refine_ls_weighting_details 'calc w=1/[\s^2^(Fo^2^)+(0.0359P)^2^+0.0000P] where P=(Fo^2^+2Fc^2^)/3'
_refine_ls_weighting_scheme calc
_refine_ls_wR_factor_gt 0.0524
_refine_ls_wR_factor_ref 0.0532
_reflns_number_gt 5471
_reflns_number_total 5911
_reflns_threshold_expression >2sigma(I)
_cod_data_source_file ic5007549_si_002.cif
_cod_data_source_block 2
_cod_depositor_comments 'Adding full bibliography for 4340125--4340127.cif.'
_cod_original_cell_volume 1635.9(6)
_cod_database_code 4340127

loop_
_symmetry_equiv_pos_as_xyz
'x, y, z'
'-x, -y, -z'

loop_
_atom_site_label
_atom_site_type_symbol
_atom_site_fract_x
_atom_site_fract_y
_atom_site_fract_z
_atom_site_U_iso_or_equiv
_atom_site_adp_type
_atom_site_occupancy
_atom_site_symmetry_multiplicity
_atom_site_calc_flag
_atom_site_refinement_flags
C1 C 0.5591(2) 0.98352(19) 0.79540(18) 0.0177(4) Uani 1 1 d .
C2 C 0.4907(2) 1.1030(2) 0.7816(2) 0.0227(5) Uani 1 1 d .
H2 H 0.5072 1.1467 0.8259 0.027 Uiso 1 1 calc R
C3 C 0.3986(2) 1.1573(2) 0.7027(2) 0.0237(5) Uani 1 1 d .
H3 H 0.3503 1.2385 0.6931 0.028 Uiso 1 1 calc R
C4 C 0.3773(2) 1.0930(2) 0.63796(19) 0.0202(5) Uani 1 1 d .
H4 H 0.3135 1.1282 0.5842 0.024 Uiso 1 1 calc R
C5 C 0.4514(2) 0.97582(19) 0.65369(18) 0.0168(4) Uani 1 1 d .
C6 C 0.6523(2) 0.91637(19) 0.88487(18) 0.0179(4) Uani 1 1 d .
C7 C 0.6699(2) 0.9686(2) 0.9637(2) 0.0232(5) Uani 1 1 d .
H7 H 0.6277 1.0504 0.9577 0.028 Uiso 1 1 calc R
C8 C 0.7502(2) 0.8991(2) 1.0513(2) 0.0252(5) Uani 1 1 d .
H8 H 0.7629 0.9327 1.1065 0.030 Uiso 1 1 calc R
C9 C 0.8112(2) 0.7809(2) 1.05744(19) 0.0227(5) Uani 1 1 d .
H9 H 0.8653 0.7313 1.1174 0.027 Uiso 1 1 calc R
C10 C 0.7916(2) 0.7365(2) 0.97394(19) 0.0201(4) Uani 1 1 d .
H10 H 0.8353 0.6556 0.9771 0.024 Uiso 1 1 calc R
C11 C 0.4364(2) 0.90066(19) 0.58833(17) 0.0169(4) Uani 1 1 d .
C12 C 0.5691(2) 0.48473(19) 0.69293(18) 0.0182(4) Uani 1 1 d .
C13 C 0.4986(2) 0.4132(2) 0.6967(2) 0.0231(5) Uani 1 1 d .
H13 H 0.5153 0.3634 0.6481 0.028 Uiso 1 1 calc R
C14 C 0.4036(2) 0.4162(2) 0.7727(2) 0.0244(5) Uani 1 1 d .
H14 H 0.3545 0.3682 0.7764 0.029 Uiso 1 1 calc R
C15 C 0.3805(2) 0.4890(2) 0.8432(2) 0.0218(5) Uani 1 1 d .
H15 H 0.3158 0.4922 0.8957 0.026 Uiso 1 1 calc R
C16 C 0.4551(2) 0.55740(19) 0.83474(18) 0.0179(4) Uani 1 1 d .
C17 C 0.6697(2) 0.48973(19) 0.61133(18) 0.0186(4) Uani 1 1 d .
C18 C 0.7009(2) 0.4221(2) 0.5350(2) 0.0240(5) Uani 1 1 d .
H18 H 0.6597 0.3681 0.5356 0.029 Uiso 1 1 calc R
C19 C 0.7925(2) 0.4339(2) 0.4581(2) 0.0266(5) Uani 1 1 d .
H19 H 0.8159 0.3869 0.4066 0.032 Uiso 1 1 calc R
C20 C 0.8493(2) 0.5148(2) 0.4572(2) 0.0261(5) Uani 1 1 d .
H20 H 0.9102 0.5269 0.4035 0.031 Uiso 1 1 calc R
C21 C 0.8150(2) 0.5783(2) 0.5374(2) 0.0224(5) Uani 1 1 d .
H21 H 0.8549 0.6330 0.5379 0.027 Uiso 1 1 calc R
C22 C 0.4369(2) 0.63783(19) 0.90470(18) 0.0179(4) Uani 1 1 d .
C23 C 0.9867(2) 0.5480(2) 0.7988(2) 0.0238(5) Uani 1 1 d .
H23 H 1.0644 0.5517 0.7713 0.029 Uiso 1 1 calc R
C24 C 1.0693(2) 0.8886(2) 0.6292(2) 0.0281(5) Uani 1 1 d .
H24 H 1.1092 0.9350 0.5757 0.034 Uiso 1 1 calc R
C25 C 1.0356(3) 0.8020(3) 0.8251(2) 0.0416(7) Uani 1 1 d .
H25A H 0.9774 0.7791 0.7929 0.062 Uiso 1 1 calc R
H25B H 0.9927 0.8505 0.8755 0.062 Uiso 1 1 calc R
H25C H 1.0983 0.7305 0.8668 0.062 Uiso 1 1 calc R
C26 C 1.1744(3) 0.9204(2) 0.7698(2) 0.0320(6) Uani 1 1 d .
H26A H 1.2446 0.8559 0.8096 0.048 Uiso 1 1 calc R
H26B H 1.1311 0.9703 0.8189 0.048 Uiso 1 1 calc R
H26C H 1.2028 0.9687 0.7034 0.048 Uiso 1 1 calc R
C27 C 0.9959(3) 0.7876(2) 0.3365(2) 0.0334(6) Uani 1 1 d .
H27 H 0.9932 0.8011 0.4078 0.040 Uiso 1 1 calc R
C28 C 1.0944(3) 0.7909(4) 0.1572(3) 0.0557(10) Uani 1 1 d .
H28A H 1.0580 0.7304 0.1585 0.084 Uiso 1 1 calc R
H28B H 1.1810 0.7627 0.1378 0.084 Uiso 1 1 calc R
H28C H 1.0525 0.8648 0.1015 0.084 Uiso 1 1 calc R
C29 C 1.1663(3) 0.8643(3) 0.2940(3) 0.0427(7) Uani 1 1 d .
H29A H 1.1497 0.9456 0.2461 0.064 Uiso 1 1 calc R
H29B H 1.2504 0.8162 0.2824 0.064 Uiso 1 1 calc R
H29C H 1.1553 0.8659 0.3722 0.064 Uiso 1 1 calc R
N1 N 0.54077(17) 0.92086(16) 0.73092(15) 0.0162(4) Uani 1 1 d .
N2 N 0.71433(18) 0.80143(16) 0.88885(15) 0.0173(4) Uani 1 1 d .
N3 N 0.50711(18) 0.78728(16) 0.60478(15) 0.0182(4) Uani 1 1 d .
N4 N 0.46410(19) 0.74668(17) 0.53269(16) 0.0216(4) Uani 1 1 d .
N5 N 0.37220(19) 0.83353(17) 0.47660(16) 0.0221(4) Uani 1 1 d .
N6 N 0.35221(18) 0.93282(17) 0.50986(16) 0.0194(4) Uani 1 1 d .
N7 N 0.54767(17) 0.55561(15) 0.76148(15) 0.0167(4) Uani 1 1 d .
N8 N 0.72834(18) 0.56587(16) 0.61352(15) 0.0190(4) Uani 1 1 d .
N9 N 0.50233(18) 0.71046(16) 0.89067(15) 0.0182(4) Uani 1 1 d .
N10 N 0.45932(19) 0.77235(17) 0.96730(16) 0.0207(4) Uani 1 1 d .
N11 N 0.37202(19) 0.73741(17) 1.02469(16) 0.0216(4) Uani 1 1 d .
N12 N 0.35524(18) 0.65223(16) 0.98640(16) 0.0200(4) Uani 1 1 d .
N13 N 1.0926(2) 0.87016(19) 0.73653(18) 0.0260(4) Uani 1 1 d .
N14 N 1.0824(2) 0.8127(2) 0.2662(2) 0.0319(5) Uani 1 1 d .
O1 O 0.89504(15) 0.63071(14) 0.74964(14) 0.0230(3) Uani 1 1 d .
O2 O 0.98614(18) 0.46294(17) 0.87867(17) 0.0365(5) Uani 1 1 d .
O3 O 0.75041(18) 0.51698(15) 0.90033(14) 0.0217(3) Uani 1 1 d .
H3A H 0.718(3) 0.469(3) 0.926(3) 0.033(9) Uiso 1 1 d .
H3B H 0.823(4) 0.491(3) 0.903(3) 0.030(8) Uiso 1 1 d .
O4 O 0.76386(18) 0.83296(16) 0.61316(14) 0.0204(3) Uani 1 1 d .
H4A H 0.831(4) 0.821(3) 0.617(3) 0.036(10) Uiso 1 1 d .
H4B H 0.724(4) 0.898(4) 0.583(3) 0.052(11) Uiso 1 1 d .
O5 O 1.00041(18) 0.85062(18) 0.59342(16) 0.0326(4) Uani 1 1 d .
O6 O 0.91939(19) 0.7485(2) 0.31646(18) 0.0423(5) Uani 1 1 d .
Sm Sm 0.675262(9) 0.697000(9) 0.750930(8) 0.01435(5) Uani 1 1 d .

loop_
_atom_site_aniso_label
_atom_site_aniso_U_11
_atom_site_aniso_U_22
_atom_site_aniso_U_33
_atom_site_aniso_U_23
_atom_site_aniso_U_13
_atom_site_aniso_U_12
C1 0.0183(11) 0.0206(10) 0.0175(10) -0.0057(8) 0.0014(9) -0.0102(9)
C2 0.0256(12) 0.0200(11) 0.0248(11) -0.0083(9) -0.0027(10) -0.0079(9)
C3 0.0265(13) 0.0170(10) 0.0261(11) -0.0072(9) -0.0030(10) -0.0033(9)
C4 0.0202(11) 0.0208(11) 0.0199(11) -0.0038(9) -0.0014(9) -0.0082(9)
C5 0.0165(11) 0.0203(10) 0.0162(10) -0.0041(8) 0.0015(8) -0.0103(9)
C6 0.0182(11) 0.0180(10) 0.0203(10) -0.0057(8) 0.0003(9) -0.0091(9)
C7 0.0250(12) 0.0211(11) 0.0267(12) -0.0109(9) -0.0021(10) -0.0074(9)
C8 0.0288(13) 0.0288(12) 0.0242(11) -0.0126(10) -0.0040(10) -0.0118(10)
C9 0.0214(12) 0.0258(11) 0.0221(11) -0.0056(9) -0.0045(9) -0.0087(9)
C10 0.0191(11) 0.0210(10) 0.0207(10) -0.0052(9) -0.0011(9) -0.0074(9)
C11 0.0184(11) 0.0181(10) 0.0153(10) -0.0027(8) 0.0000(8) -0.0089(8)
C12 0.0209(11) 0.0156(10) 0.0182(10) -0.0039(8) -0.0034(9) -0.0058(8)
C13 0.0269(12) 0.0213(11) 0.0261(11) -0.0098(9) -0.0008(10) -0.0113(9)
C14 0.0261(13) 0.0250(12) 0.0288(12) -0.0090(10) -0.0010(10) -0.0151(10)
C15 0.0225(12) 0.0216(11) 0.0245(11) -0.0061(9) 0.0008(9) -0.0115(9)
C16 0.0189(11) 0.0174(10) 0.0177(10) -0.0038(8) -0.0032(9) -0.0060(8)
C17 0.0200(11) 0.0175(10) 0.0188(10) -0.0053(8) -0.0037(9) -0.0054(9)
C18 0.0294(13) 0.0225(11) 0.0240(11) -0.0096(9) 0.0007(10) -0.0108(10)
C19 0.0318(14) 0.0282(12) 0.0249(12) -0.0147(10) 0.0027(10) -0.0108(10)
C20 0.0255(13) 0.0309(12) 0.0252(12) -0.0112(10) 0.0044(10) -0.0116(10)
C21 0.0204(12) 0.0241(11) 0.0258(11) -0.0105(9) 0.0010(9) -0.0086(9)
C22 0.0173(11) 0.0168(10) 0.0191(10) -0.0029(8) -0.0019(9) -0.0059(8)
C23 0.0203(12) 0.0258(12) 0.0257(12) -0.0089(10) -0.0013(9) -0.0060(9)
C24 0.0235(13) 0.0341(13) 0.0308(13) -0.0096(10) 0.0023(10) -0.0144(11)
C25 0.057(2) 0.0477(17) 0.0314(14) -0.0051(12) -0.0022(13) -0.0354(15)
C26 0.0287(14) 0.0346(14) 0.0377(14) -0.0093(11) -0.0050(11) -0.0157(11)
C27 0.0321(15) 0.0349(14) 0.0297(13) -0.0088(11) -0.0049(11) -0.0054(12)
C28 0.0401(19) 0.098(3) 0.054(2) -0.049(2) 0.0194(16) -0.0358(19)
C29 0.0359(16) 0.0413(16) 0.0555(18) -0.0135(14) -0.0140(14) -0.0145(13)
N1 0.0169(9) 0.0157(8) 0.0173(8) -0.0043(7) 0.0008(7) -0.0074(7)
N2 0.0177(9) 0.0183(9) 0.0182(9) -0.0059(7) -0.0006(7) -0.0080(7)
N3 0.0208(10) 0.0188(9) 0.0185(9) -0.0061(7) -0.0025(7) -0.0091(7)
N4 0.0254(11) 0.0213(9) 0.0216(9) -0.0063(8) -0.0050(8) -0.0103(8)
N5 0.0246(11) 0.0218(9) 0.0234(10) -0.0068(8) -0.0041(8) -0.0104(8)
N6 0.0199(10) 0.0202(9) 0.0209(9) -0.0062(7) -0.0022(8) -0.0089(8)
N7 0.0188(10) 0.0160(8) 0.0160(9) -0.0037(7) -0.0031(7) -0.0065(7)
N8 0.0188(10) 0.0200(9) 0.0202(9) -0.0077(7) -0.0018(8) -0.0065(8)
N9 0.0209(10) 0.0167(8) 0.0202(9) -0.0068(7) 0.0012(8) -0.0090(7)
N10 0.0237(10) 0.0204(9) 0.0215(9) -0.0091(7) 0.0034(8) -0.0100(8)
N11 0.0239(10) 0.0202(9) 0.0237(9) -0.0090(8) 0.0028(8) -0.0091(8)
N12 0.0226(10) 0.0181(9) 0.0209(9) -0.0065(7) 0.0008(8) -0.0077(8)
N13 0.0234(11) 0.0303(11) 0.0288(11) -0.0081(9) -0.0010(9) -0.0142(9)
N14 0.0230(11) 0.0414(12) 0.0359(12) -0.0164(10) -0.0024(9) -0.0107(10)
O1 0.0180(8) 0.0245(8) 0.0258(8) -0.0045(7) -0.0014(7) -0.0078(7)
O2 0.0245(10) 0.0302(10) 0.0434(11) 0.0031(8) -0.0060(8) -0.0042(8)
O3 0.0198(10) 0.0202(8) 0.0256(8) -0.0021(7) -0.0008(7) -0.0101(7)
O4 0.0158(9) 0.0198(9) 0.0242(8) -0.0024(7) -0.0021(7) -0.0063(7)
O5 0.0290(10) 0.0458(11) 0.0313(9) -0.0140(8) 0.0007(8) -0.0198(9)
O6 0.0303(11) 0.0516(12) 0.0481(12) -0.0135(10) 0.0036(9) -0.0183(10)
Sm 0.01507(7) 0.01428(7) 0.01565(7) -0.00480(4) -0.00111(4) -0.00636(4)

loop_
_atom_type_symbol
_atom_type_description
_atom_type_scat_dispersion_real
_atom_type_scat_dispersion_imag
_atom_type_scat_source
C C 0.0033 0.0016 'International Tables Vol C Tables 4.2.6.8 and 6.1.1.4'
H H 0.0000 0.0000 'International Tables Vol C Tables 4.2.6.8 and 6.1.1.4'
N N 0.0061 0.0033 'International Tables Vol C Tables 4.2.6.8 and 6.1.1.4'
O O 0.0106 0.0060 'International Tables Vol C Tables 4.2.6.8 and 6.1.1.4'
Sm Sm -0.1638 3.4418 'International Tables Vol C Tables 4.2.6.8 and 6.1.1.4'

loop_
_geom_angle_atom_site_label_1
_geom_angle_atom_site_label_2
_geom_angle_atom_site_label_3
_geom_angle
N1 C1 C2 121.6(2)
N1 C1 C6 116.11(19)
C2 C1 C6 122.3(2)
C3 C2 C1 119.2(2)
C3 C2 H2 120.4
C1 C2 H2 120.4
C4 C3 C2 119.6(2)
C4 C3 H3 120.2
C2 C3 H3 120.2
C3 C4 C5 118.0(2)
C3 C4 H4 121.0
C5 C4 H4 121.0
N1 C5 C4 123.3(2)
N1 C5 C11 114.72(19)
C4 C5 C11 122.0(2)
N2 C6 C7 121.9(2)
N2 C6 C1 116.9(2)
C7 C6 C1 121.1(2)
C8 C7 C6 118.9(2)
C8 C7 H7 120.6
C6 C7 H7 120.6
C9 C8 C7 119.4(2)
C9 C8 H8 120.3
C7 C8 H8 120.3
C8 C9 C10 118.2(2)
C8 C9 H9 120.9
C10 C9 H9 120.9
N2 C10 C9 123.5(2)
N2 C10 H10 118.2
C9 C10 H10 118.2
N3 C11 N6 112.0(2)
N3 C11 C5 121.8(2)
N6 C11 C5 126.2(2)
N7 C12 C13 121.7(2)
N7 C12 C17 116.2(2)
C13 C12 C17 122.1(2)
C14 C13 C12 118.9(2)
C14 C13 H13 120.6
C12 C13 H13 120.6
C15 C14 C13 119.9(2)
C15 C14 H14 120.0
C13 C14 H14 120.0
C14 C15 C16 117.9(2)
C14 C15 H15 121.1
C16 C15 H15 121.1
N7 C16 C15 123.0(2)
N7 C16 C22 115.2(2)
C15 C16 C22 121.8(2)
N8 C17 C18 121.4(2)
N8 C17 C12 116.36(19)
C18 C17 C12 122.2(2)
C19 C18 C17 119.6(2)
C19 C18 H18 120.2
C17 C18 H18 120.2
C20 C19 C18 119.2(2)
C20 C19 H19 120.4
C18 C19 H19 120.4
C19 C20 C21 118.2(2)
C19 C20 H20 120.9
C21 C20 H20 120.9
N8 C21 C20 123.1(2)
N8 C21 H21 118.4
C20 C21 H21 118.4
N12 C22 N9 111.3(2)
N12 C22 C16 126.9(2)
N9 C22 C16 121.8(2)
O2 C23 O1 126.8(2)
O2 C23 H23 116.6
O1 C23 H23 116.6
O5 C24 N13 125.7(2)
O5 C24 H24 117.2
N13 C24 H24 117.2
N13 C25 H25A 109.5
N13 C25 H25B 109.5
H25A C25 H25B 109.5
N13 C25 H25C 109.5
H25A C25 H25C 109.5
H25B C25 H25C 109.5
N13 C26 H26A 109.5
N13 C26 H26B 109.5
H26A C26 H26B 109.5
N13 C26 H26C 109.5
H26A C26 H26C 109.5
H26B C26 H26C 109.5
O6 C27 N14 125.4(3)
O6 C27 H27 117.3
N14 C27 H27 117.3
N14 C28 H28A 109.5
N14 C28 H28B 109.5
H28A C28 H28B 109.5
N14 C28 H28C 109.5
H28A C28 H28C 109.5
H28B C28 H28C 109.5
N14 C29 H29A 109.5
N14 C29 H29B 109.5
H29A C29 H29B 109.5
N14 C29 H29C 109.5
H29A C29 H29C 109.5
H29B C29 H29C 109.5
C1 N1 C5 118.27(19)
C1 N1 Sm 121.86(14)
C5 N1 Sm 119.86(14)
C10 N2 C6 118.0(2)
C10 N2 Sm 118.80(15)
C6 N2 Sm 122.93(15)
C11 N3 N4 104.81(18)
C11 N3 Sm 119.93(15)
N4 N3 Sm 135.24(14)
N5 N4 N3 108.90(18)
N4 N5 N6 109.82(19)
C11 N6 N5 104.48(18)
C16 N7 C12 118.7(2)
C16 N7 Sm 119.15(14)
C12 N7 Sm 122.12(15)
C21 N8 C17 118.4(2)
C21 N8 Sm 117.88(15)
C17 N8 Sm 123.63(15)
C22 N9 N10 105.33(18)
C22 N9 Sm 119.67(15)
N10 N9 Sm 134.83(15)
N11 N10 N9 109.06(18)
N10 N11 N12 109.43(18)
C22 N12 N11 104.88(19)
C24 N13 C25 121.8(2)
C24 N13 C26 121.3(2)
C25 N13 C26 116.9(2)
C27 N14 C28 120.4(3)
C27 N14 C29 122.2(3)
C28 N14 C29 117.4(3)
C23 O1 Sm 141.67(16)
Sm O3 H3A 127(2)
Sm O3 H3B 113(2)
H3A O3 H3B 114(3)
Sm O4 H4A 117(3)
Sm O4 H4B 121(3)
H4A O4 H4B 117(4)
O1 Sm O3 71.25(7)
O1 Sm O4 65.61(7)
O3 Sm O4 136.63(7)
O1 Sm N9 138.93(6)
O3 Sm N9 75.98(7)
O4 Sm N9 138.22(6)
O1 Sm N3 136.06(6)
O3 Sm N3 137.64(7)
O4 Sm N3 80.98(7)
N9 Sm N3 85.01(6)
O1 Sm N8 77.70(7)
O3 Sm N8 88.13(6)
O4 Sm N8 87.09(6)
N9 Sm N8 125.60(6)
N3 Sm N8 72.71(7)
O1 Sm N2 79.78(6)
O3 Sm N2 84.69(6)
O4 Sm N2 83.61(6)
N9 Sm N2 73.11(6)
N3 Sm N2 125.54(6)
N8 Sm N2 157.48(6)
O1 Sm N1 122.67(6)
O3 Sm N1 137.31(6)
O4 Sm N1 68.95(7)
N9 Sm N1 69.53(6)
N3 Sm N1 63.69(7)
N8 Sm N1 132.52(6)
N2 Sm N1 62.00(6)
O1 Sm N7 123.35(6)
O3 Sm N7 69.74(6)
O4 Sm N7 140.75(6)
N9 Sm N7 63.97(6)
N3 Sm N7 67.91(6)
N8 Sm N7 61.71(6)
N2 Sm N7 133.88(6)
N1 Sm N7 113.90(6)

loop_
_geom_bond_atom_site_label_1
_geom_bond_atom_site_label_2
_geom_bond_distance
C1 N1 1.346(3)
C1 C2 1.392(3)
C1 C6 1.487(3)
C2 C3 1.384(4)
C2 H2 0.9500
C3 C4 1.380(3)
C3 H3 0.9500
C4 C5 1.383(3)
C4 H4 0.9500
C5 N1 1.348(3)
C5 C11 1.467(3)
C6 N2 1.351(3)
C6 C7 1.391(3)
C7 C8 1.389(4)
C7 H7 0.9500
C8 C9 1.378(4)
C8 H8 0.9500
C9 C10 1.383(3)
C9 H9 0.9500
C10 N2 1.340(3)
C10 H10 0.9500
C11 N3 1.334(3)
C11 N6 1.336(3)
C12 N7 1.347(3)
C12 C13 1.394(3)
C12 C17 1.486(3)
C13 C14 1.387(4)
C13 H13 0.9500
C14 C15 1.383(4)
C14 H14 0.9500
C15 C16 1.391(3)
C15 H15 0.9500
C16 N7 1.346(3)
C16 C22 1.459(3)
C17 N8 1.353(3)
C17 C18 1.390(3)
C18 C19 1.386(4)
C18 H18 0.9500
C19 C20 1.380(4)
C19 H19 0.9500
C20 C21 1.395(3)
C20 H20 0.9500
C21 N8 1.339(3)
C21 H21 0.9500
C22 N12 1.336(3)
C22 N9 1.338(3)
C23 O2 1.233(3)
C23 O1 1.261(3)
C23 H23 0.9500
C24 O5 1.235(3)
C24 N13 1.335(4)
C24 H24 0.9500
C25 N13 1.448(4)
C25 H25A 0.9800
C25 H25B 0.9800
C25 H25C 0.9800
C26 N13 1.454(3)
C26 H26A 0.9800
C26 H26B 0.9800
C26 H26C 0.9800
C27 O6 1.229(4)
C27 N14 1.334(4)
C27 H27 0.9500
C28 N14 1.451(4)
C28 H28A 0.9800
C28 H28B 0.9800
C28 H28C 0.9800
C29 N14 1.457(4)
C29 H29A 0.9800
C29 H29B 0.9800
C29 H29C 0.9800
N1 Sm 2.636(2)
N2 Sm 2.591(2)
N3 N4 1.358(3)
N3 Sm 2.544(2)
N4 N5 1.314(3)
N5 N6 1.352(3)
N7 Sm 2.639(2)
N8 Sm 2.588(2)
N9 N10 1.351(3)
N9 Sm 2.533(2)
N10 N11 1.315(3)
N11 N12 1.357(3)
O1 Sm 2.4108(18)
O3 Sm 2.420(2)
O3 H3A 0.80(4)
O3 H3B 0.80(4)
O4 Sm 2.4694(19)
O4 H4A 0.75(4)
O4 H4B 0.79(4)
